data_7204990
_publ_section_title
;
 4-Phenyloxazolidin-2-ones and isoindolin-1-ones: chiral auxiliaries for
 Diels--Alder reactions of N-substituted 1,3-dienes
;
_journal_issue 1
_journal_name_full 'Journal of the Chemical Society, Perkin Transactions 1'
_journal_page_first 69
_journal_paper_doi 10.1039/b108059h
_journal_year 2002
_chemical_formula_moiety 'C21 H20 N2 O3 O.5(C4 H8 O2)'
_chemical_formula_sum 'C23 H24 N2 O4'
_chemical_formula_weight 392.44
_chemical_name_systematic
; 
? 
;
_space_group_IT_number 18
_symmetry_cell_setting orthorhombic
_symmetry_space_group_name_Hall 'P 2 2ab'
_symmetry_space_group_name_H-M 'P 21 21 2'
_atom_sites_solution_hydrogens geom
_atom_sites_solution_primary direct
_atom_sites_solution_secondary difmap
_audit_creation_method SHELXL-97
_cell_angle_alpha 90.00
_cell_angle_beta 90.00
_cell_angle_gamma 90.00
_cell_formula_units_Z 4
_cell_length_a 25.491(2)
_cell_length_b 7.7950(10)
_cell_length_c 9.9820(10)
_cell_measurement_reflns_used 35
_cell_measurement_temperature 123(2)
_cell_measurement_theta_max 12.5
_cell_measurement_theta_min 2
_cell_volume 1983.4(4)
_computing_cell_refinement 'XSCANS (Fait, 1993)'
_computing_data_collection 'XSCANS (Fait, 1993)'
_computing_data_reduction 'XSCANS (Fait, 1993)'
_computing_molecular_graphics 'Bruker SHELXTL'
_computing_publication_material 'Bruker SHELXTL'
_computing_structure_refinement 'SHELXL-97 (Sheldrick, 1997)'
_computing_structure_solution 'SHELXS-97 (Sheldrick, 1990)'
_diffrn_ambient_temperature 123(2)
_diffrn_measured_fraction_theta_full 1.000
_diffrn_measured_fraction_theta_max 1.000
_diffrn_measurement_device_type P4
_diffrn_measurement_method 'Omega Scans'
_diffrn_radiation_monochromator graphite
_diffrn_radiation_source 'fine-focus sealed tube'
_diffrn_radiation_type MoK\a
_diffrn_radiation_wavelength 0.71073
_diffrn_reflns_av_R_equivalents 0.0207
_diffrn_reflns_av_sigmaI/netI 0.0379
_diffrn_reflns_limit_h_max 30
_diffrn_reflns_limit_h_min -1
_diffrn_reflns_limit_k_max 9
_diffrn_reflns_limit_k_min -1
_diffrn_reflns_limit_l_max 11
_diffrn_reflns_limit_l_min 0
_diffrn_reflns_number 2439
_diffrn_reflns_theta_full 25.00
_diffrn_reflns_theta_max 25.00
_diffrn_reflns_theta_min 2.04
_diffrn_standards_decay_% 1%
_diffrn_standards_interval_count 97
_diffrn_standards_number 3
_exptl_absorpt_coefficient_mu 0.090
_exptl_absorpt_correction_type none
_exptl_crystal_colour Colourless
_exptl_crystal_density_diffrn 1.314
_exptl_crystal_density_method 'not measured'
_exptl_crystal_description Block
_exptl_crystal_F_000 832
_exptl_crystal_size_max 0.52
_exptl_crystal_size_mid 0.42
_exptl_crystal_size_min 0.21
_refine_diff_density_max 0.180
_refine_diff_density_min -0.215
_refine_diff_density_rms 0.045
_refine_ls_abs_structure_details 'Flack H D (1983), Acta Cryst. A39, 876-881'
_refine_ls_abs_structure_Flack 0.1(19)
_refine_ls_extinction_method none
_refine_ls_goodness_of_fit_ref 1.080
_refine_ls_hydrogen_treatment calc
_refine_ls_matrix_type full
_refine_ls_number_parameters 260
_refine_ls_number_reflns 2355
_refine_ls_number_restraints 0
_refine_ls_restrained_S_all 1.080
_refine_ls_R_factor_all 0.0574
_refine_ls_R_factor_gt 0.0407
_refine_ls_shift/su_max 0.000
_refine_ls_shift/su_mean 0.000
_refine_ls_structure_factor_coef Fsqd
_refine_ls_weighting_details 'calc w=1/[\s^2^(Fo^2^)+(0.0471P)^2^+0.2984P] where P=(Fo^2^+2Fc^2^)/3'
_refine_ls_weighting_scheme calc
_refine_ls_wR_factor_gt 0.0898
_refine_ls_wR_factor_ref 0.0969
_reflns_number_gt 1930
_reflns_number_total 2355
_reflns_threshold_expression >2sigma(I)
_cod_data_source_file b108059h.txt
_cod_data_source_block kr2
_cod_depositor_comments
;
The following automatic conversions were performed:
'_symmetry_cell_setting' value 'Orthorhombic' changed to 'orthorhombic'
according to '/home/saulius/struct/CIF-dictionaries/cif_core.dic'
dictionary named 'cif_core.dic' version 2.4.1 from 2010-06-29.

Automatic conversion script
Id: cif_fix_enum 1527 2010-12-29 10:47:43Z saulius 
;
_cod_original_sg_symbol_H-M P2(1)2(1)2
_cod_database_code 7204990

loop_
_symmetry_equiv_pos_as_xyz
'x, y, z'
'-x, -y, z'
'-x+1/2, y+1/2, -z'
'x+1/2, -y+1/2, -z'

loop_
_atom_site_label
_atom_site_type_symbol
_atom_site_fract_x
_atom_site_fract_y
_atom_site_fract_z
_atom_site_U_iso_or_equiv
_atom_site_adp_type
_atom_site_occupancy
_atom_site_symmetry_multiplicity
_atom_site_calc_flag
_atom_site_refinement_flags
_atom_site_disorder_assembly
_atom_site_disorder_group
C1 C 0.79545(11) -0.1884(4) 0.8745(3) 0.0234(7) Uani 1 1 d . . .
H1 H 0.7629 -0.1374 0.9140 0.028 Uiso 1 1 calc R . .
N11 N 0.80697(9) -0.0874(3) 0.7540(2) 0.0227(6) Uani 1 1 d . . .
C12 C 0.84811(11) -0.1233(4) 0.6533(3) 0.0227(7) Uani 1 1 d . . .
H12 H 0.8833 -0.1201 0.6976 0.027 Uiso 1 1 calc R . .
C121 C 0.84174(12) -0.2931(4) 0.5799(3) 0.0268(7) Uani 1 1 d . . .
H12A H 0.8663 -0.2976 0.5044 0.032 Uiso 1 1 calc R . .
H12B H 0.8057 -0.3031 0.5464 0.032 Uiso 1 1 calc R . .
H12C H 0.8491 -0.3880 0.6415 0.032 Uiso 1 1 calc R . .
C13 C 0.84272(11) 0.0294(4) 0.5616(3) 0.0229(7) Uani 1 1 d . . .
C14 C 0.86876(11) 0.0673(4) 0.4434(3) 0.0258(7) Uani 1 1 d . . .
H14 H 0.8949 -0.0078 0.4090 0.031 Uiso 1 1 calc R . .
C15 C 0.85588(11) 0.2167(4) 0.3767(3) 0.0286(8) Uani 1 1 d . . .
H15 H 0.8735 0.2444 0.2957 0.034 Uiso 1 1 calc R . .
C16 C 0.81763(12) 0.3273(4) 0.4254(3) 0.0304(8) Uani 1 1 d . . .
H16 H 0.8095 0.4294 0.3777 0.037 Uiso 1 1 calc R . .
C17 C 0.79123(11) 0.2896(4) 0.5435(3) 0.0272(7) Uani 1 1 d . . .
H17 H 0.7654 0.3650 0.5786 0.033 Uiso 1 1 calc R . .
C18 C 0.80391(11) 0.1381(4) 0.6085(3) 0.0226(7) Uani 1 1 d . . .
C19 C 0.78085(11) 0.0640(4) 0.7317(3) 0.0243(7) Uani 1 1 d . . .
O19 O 0.74483(8) 0.1215(3) 0.7992(2) 0.0293(5) Uani 1 1 d . . .
C2 C 0.78257(12) -0.3730(4) 0.8454(3) 0.0289(8) Uani 1 1 d . . .
H2 H 0.7537 -0.3957 0.7880 0.035 Uiso 1 1 calc R . .
C3 C 0.80806(13) -0.5040(4) 0.8932(3) 0.0303(8) Uani 1 1 d . . .
H3 H 0.7954 -0.6155 0.8724 0.036 Uiso 1 1 calc R . .
C4 C 0.85599(13) -0.4903(4) 0.9788(3) 0.0315(8) Uani 1 1 d . . .
H41 H 0.8818 -0.5777 0.9498 0.038 Uiso 1 1 calc R . .
H42 H 0.8464 -0.5154 1.0729 0.038 Uiso 1 1 calc R . .
C5 C 0.88170(11) -0.3123(4) 0.9719(3) 0.0240(7) Uani 1 1 d . . .
H5 H 0.8980 -0.2984 0.8815 0.029 Uiso 1 1 calc R . .
C51 C 0.92425(11) -0.2920(4) 1.0770(3) 0.0249(7) Uani 1 1 d . . .
C52 C 0.91362(12) -0.3138(5) 1.2130(3) 0.0307(8) Uani 1 1 d . . .
H52 H 0.8788 -0.3390 1.2410 0.037 Uiso 1 1 calc R . .
C53 C 0.95294(11) -0.2995(5) 1.3078(3) 0.0349(8) Uani 1 1 d . . .
H53 H 0.9452 -0.3160 1.4000 0.042 Uiso 1 1 calc R . .
C54 C 1.00346(13) -0.2612(5) 1.2679(3) 0.0379(9) Uani 1 1 d . . .
H54 H 1.0306 -0.2506 1.3326 0.045 Uiso 1 1 calc R . .
C55 C 1.01433(12) -0.2384(5) 1.1339(3) 0.0409(9) Uani 1 1 d . . .
H55 H 1.0491 -0.2121 1.1064 0.049 Uiso 1 1 calc R . .
C56 C 0.97526(11) -0.2533(5) 1.0397(3) 0.0339(8) Uani 1 1 d . . .
H56 H 0.9834 -0.2369 0.9477 0.041 Uiso 1 1 calc R . .
C6 C 0.83768(11) -0.1801(4) 0.9860(3) 0.0213(7) Uani 1 1 d . . .
H6 H 0.8197 -0.2020 1.0734 0.026 Uiso 1 1 calc R . .
N61 N 0.85946(10) -0.0006(4) 0.9907(2) 0.0234(6) Uani 1 1 d . . .
O61 O 0.89514(9) 0.0377(3) 0.9133(2) 0.0340(6) Uani 1 1 d . . .
O62 O 0.84060(9) 0.0988(3) 1.0711(2) 0.0402(6) Uani 1 1 d . . .
C1S C 0.9443(3) -0.6649(11) 0.6817(8) 0.047(2) Uiso 0.50 1 d P . 1
H1SA H 0.9529 -0.7848 0.6851 0.056 Uiso 0.50 1 d PR . 1
H1SB H 0.9247 -0.6341 0.7602 0.056 Uiso 0.50 1 d PR . 1
H1SC H 0.9237 -0.6422 0.6033 0.056 Uiso 0.50 1 d PR . 1
C2S C 0.9948(3) -0.5623(8) 0.6762(7) 0.0281(17) Uiso 0.50 1 d P . 1
O1S O 1.0378(2) -0.6222(9) 0.6771(6) 0.0501(19) Uiso 0.50 1 d P . 1
O2S O 0.9831(3) -0.3917(8) 0.6715(6) 0.0368(15) Uiso 0.50 1 d P . 1
C3S C 1.0297(3) -0.2833(10) 0.6660(8) 0.0401(18) Uiso 0.50 1 d P . 1
H3SA H 1.0508 -0.3112 0.5893 0.048 Uiso 0.50 1 d PR . 1
H3SB H 1.0505 -0.2968 0.7455 0.048 Uiso 0.50 1 d PR . 1
C4S C 1.0094(3) -0.1009(9) 0.6554(7) 0.0406(18) Uiso 0.50 1 d P . 1
H4SA H 1.0379 -0.0209 0.6513 0.049 Uiso 0.50 1 d PR . 1
H4SB H 0.9884 -0.0909 0.5759 0.049 Uiso 0.50 1 d PR . 1
H4SC H 0.9881 -0.0765 0.7325 0.049 Uiso 0.50 1 d PR . 1

loop_
_atom_site_aniso_label
_atom_site_aniso_U_11
_atom_site_aniso_U_22
_atom_site_aniso_U_33
_atom_site_aniso_U_23
_atom_site_aniso_U_13
_atom_site_aniso_U_12
C1 0.0198(14) 0.0282(17) 0.0222(15) -0.0019(14) 0.0029(13) -0.0010(14)
N11 0.0206(12) 0.0260(15) 0.0215(12) -0.0003(12) 0.0046(11) 0.0006(12)
C12 0.0182(14) 0.0262(17) 0.0237(15) -0.0018(14) 0.0028(13) 0.0002(14)
C121 0.0291(15) 0.0259(17) 0.0254(15) -0.0021(15) 0.0049(15) 0.0024(15)
C13 0.0204(14) 0.0253(17) 0.0229(15) -0.0047(14) -0.0020(14) -0.0049(14)
C14 0.0243(15) 0.0299(18) 0.0230(16) -0.0054(15) -0.0019(14) -0.0039(15)
C15 0.0301(16) 0.0335(19) 0.0221(15) 0.0011(15) -0.0025(14) -0.0087(16)
C16 0.0344(17) 0.0268(17) 0.0301(16) 0.0044(16) -0.0121(15) -0.0049(16)
C17 0.0253(15) 0.0240(17) 0.0324(17) -0.0031(14) -0.0071(14) -0.0011(15)
C18 0.0227(15) 0.0247(16) 0.0204(14) -0.0053(14) -0.0054(13) -0.0073(14)
C19 0.0218(15) 0.0240(18) 0.0271(16) -0.0108(14) -0.0010(14) -0.0016(14)
O19 0.0267(11) 0.0282(12) 0.0331(12) -0.0074(11) 0.0066(10) 0.0016(11)
C2 0.0281(17) 0.037(2) 0.0220(15) -0.0052(16) 0.0033(14) -0.0149(17)
C3 0.0408(19) 0.0236(16) 0.0263(16) -0.0022(16) 0.0083(16) -0.0153(16)
C4 0.042(2) 0.0194(16) 0.0334(17) -0.0027(16) 0.0064(16) -0.0040(16)
C5 0.0243(15) 0.0222(16) 0.0257(16) -0.0030(14) 0.0062(13) 0.0004(14)
C51 0.0251(15) 0.0200(16) 0.0297(16) -0.0031(15) 0.0032(14) 0.0035(14)
C52 0.0213(15) 0.037(2) 0.0344(17) 0.0002(17) 0.0045(15) 0.0028(16)
C53 0.0298(17) 0.049(2) 0.0263(17) 0.0011(18) -0.0006(15) 0.0059(19)
C54 0.0318(17) 0.044(2) 0.0380(18) 0.0048(18) -0.0097(16) 0.0053(17)
C55 0.0247(16) 0.053(2) 0.045(2) 0.007(2) 0.0021(16) -0.0012(18)
C56 0.0287(16) 0.045(2) 0.0274(17) 0.0012(17) 0.0062(14) 0.0007(17)
C6 0.0234(15) 0.0186(16) 0.0218(14) -0.0029(14) 0.0027(13) -0.0050(14)
N61 0.0223(14) 0.0239(14) 0.0239(13) -0.0012(13) -0.0067(12) -0.0003(12)
O61 0.0386(13) 0.0322(14) 0.0312(12) 0.0009(11) 0.0067(11) -0.0120(12)
O62 0.0435(13) 0.0305(14) 0.0466(14) -0.0180(13) 0.0092(13) -0.0024(12)

loop_
_atom_type_symbol
_atom_type_description
_atom_type_scat_dispersion_real
_atom_type_scat_dispersion_imag
_atom_type_scat_source
C C 0.0033 0.0016 'International Tables Vol C Tables 4.2.6.8 and 6.1.1.4'
H H 0.0000 0.0000 'International Tables Vol C Tables 4.2.6.8 and 6.1.1.4'
N N 0.0061 0.0033 'International Tables Vol C Tables 4.2.6.8 and 6.1.1.4'
O O 0.0106 0.0060 'International Tables Vol C Tables 4.2.6.8 and 6.1.1.4'

loop_
_geom_angle_atom_site_label_1
_geom_angle_atom_site_label_2
_geom_angle_atom_site_label_3
_geom_angle
_geom_angle_site_symmetry_1
_geom_angle_site_symmetry_3
_geom_angle_publ_flag
N11 C1 C2 113.5(2) . . ?
N11 C1 C6 115.3(2) . . ?
C2 C1 C6 109.3(3) . . ?
C19 N11 C1 119.8(2) . . ?
C19 N11 C12 113.3(2) . . ?
C1 N11 C12 126.7(2) . . ?
N11 C12 C13 101.5(2) . . ?
N11 C12 C121 114.6(2) . . ?
C13 C12 C121 112.6(2) . . ?
C18 C13 C14 120.0(3) . . ?
C18 C13 C12 110.0(2) . . ?
C14 C13 C12 129.9(3) . . ?
C15 C14 C13 118.5(3) . . ?
C14 C15 C16 121.4(3) . . ?
C17 C16 C15 120.4(3) . . ?
C18 C17 C16 117.7(3) . . ?
C13 C18 C17 122.0(3) . . ?
C13 C18 C19 109.1(3) . . ?
C17 C18 C19 128.9(3) . . ?
O19 C19 N11 126.1(3) . . ?
O19 C19 C18 127.8(3) . . ?
N11 C19 C18 106.1(2) . . ?
C3 C2 C1 124.8(3) . . ?
C2 C3 C4 124.2(3) . . ?
C3 C4 C5 112.8(3) . . ?
C51 C5 C6 113.0(2) . . ?
C51 C5 C4 111.6(3) . . ?
C6 C5 C4 106.9(2) . . ?
C56 C51 C52 118.1(3) . . ?
C56 C51 C5 120.5(3) . . ?
C52 C51 C5 121.4(3) . . ?
C53 C52 C51 121.0(3) . . ?
C54 C53 C52 119.8(3) . . ?
C55 C54 C53 119.7(3) . . ?
C56 C55 C54 120.5(3) . . ?
C55 C56 C51 121.0(3) . . ?
N61 C6 C5 111.0(2) . . ?
N61 C6 C1 108.5(2) . . ?
C5 C6 C1 114.5(2) . . ?
O62 N61 O61 123.6(3) . . ?
O62 N61 C6 117.8(2) . . ?
O61 N61 C6 118.6(2) . . ?
C3S C1S C2S 63.4(8) 2_745 . ?
C3S C1S O2S 45.1(8) 2_745 2_745 ?
C2S C1S O2S 18.5(3) . 2_745 ?
O2S C2S C2S 107.0(14) 2_745 2_745 ?
O2S C2S O1S 10.4(8) 2_745 . ?
C2S C2S O1S 97.7(10) 2_745 . ?
O2S C2S C3S 84.7(9) 2_745 2_745 ?
C2S C2S C3S 167.2(12) 2_745 2_745 ?
O1S C2S C3S 94.4(6) . 2_745 ?
O2S C2S O2S 134.6(10) 2_745 . ?
C2S C2S O2S 28.0(6) 2_745 . ?
O1S C2S O2S 125.6(7) . . ?
C3S C2S O2S 139.6(8) 2_745 . ?
O2S C2S C1S 115.7(10) 2_745 . ?
C2S C2S C1S 137.2(12) 2_745 . ?
O1S C2S C1S 125.0(7) . . ?
C3S C2S C1S 31.4(4) 2_745 . ?
O2S C2S C1S 109.4(8) . . ?
O2S C2S O1S 152.2(11) 2_745 2_745 ?
C2S C2S O1S 45.4(8) 2_745 2_745 ?
O1S C2S O1S 143.0(5) . 2_745 ?
C3S C2S O1S 122.5(7) 2_745 2_745 ?
O2S C2S O1S 17.6(4) . 2_745 ?
C1S C2S O1S 91.9(6) . 2_745 ?
O2S O1S C2S 12.8(10) 2_745 . ?
O2S O1S C2S 48.8(10) 2_745 2_745 ?
C2S O1S C2S 37.0(5) . 2_745 ?
O2S O1S C3S 34.6(11) 2_745 2_745 ?
C2S O1S C3S 46.3(4) . 2_745 ?
C2S O1S C3S 83.2(4) 2_745 2_745 ?
O1S O2S C2S 156.8(18) 2_745 2_745 ?
O1S O2S C2S 113.7(13) 2_745 . ?
C2S O2S C2S 45.0(10) 2_745 . ?
O1S O2S C3S 133.1(14) 2_745 . ?
C2S O2S C3S 68.1(8) 2_745 . ?
C2S O2S C3S 112.9(8) . . ?
O1S O2S C1S 153.6(14) 2_745 2_745 ?
C2S O2S C1S 45.8(8) 2_745 2_745 ?
C2S O2S C1S 90.8(7) . 2_745 ?
C3S O2S C1S 22.6(4) . 2_745 ?
C1S C3S C2S 85.3(10) 2_745 2_745 ?
C1S C3S O2S 112.2(11) 2_745 . ?
C2S C3S O2S 27.2(4) 2_745 . ?
C1S C3S C4S 141.1(11) 2_745 . ?
C2S C3S C4S 132.7(7) 2_745 . ?
O2S C3S C4S 105.5(6) . . ?
C1S C3S O1S 123.8(10) 2_745 2_745 ?
C2S C3S O1S 39.4(4) 2_745 2_745 ?
O2S C3S O1S 12.3(4) . 2_745 ?
C4S C3S O1S 93.4(5) . 2_745 ?
C3S C4S C4S 174.9(6) . 2_755 ?

loop_
_geom_bond_atom_site_label_1
_geom_bond_atom_site_label_2
_geom_bond_distance
_geom_bond_site_symmetry_2
_geom_bond_publ_flag
C1 N11 1.467(4) . ?
C1 C2 1.504(4) . ?
C1 C6 1.550(4) . ?
N11 C19 1.374(4) . ?
N11 C12 1.480(3) . ?
C12 C13 1.508(4) . ?
C12 C121 1.521(4) . ?
C13 C18 1.384(4) . ?
C13 C14 1.386(4) . ?
C14 C15 1.381(4) . ?
C15 C16 1.390(4) . ?
C16 C17 1.389(4) . ?
C17 C18 1.386(4) . ?
C18 C19 1.480(4) . ?
C19 O19 1.224(3) . ?
C2 C3 1.301(5) . ?
C3 C4 1.494(5) . ?
C4 C5 1.536(5) . ?
C5 C51 1.517(4) . ?
C5 C6 1.530(4) . ?
C51 C56 1.386(4) . ?
C51 C52 1.395(4) . ?
C52 C53 1.383(4) . ?
C53 C54 1.380(5) . ?
C54 C55 1.378(5) . ?
C55 C56 1.375(4) . ?
C6 N61 1.506(4) . ?
N61 O62 1.215(3) . ?
N61 O61 1.230(3) . ?
C1S C3S 0.791(9) 2_745 ?
C1S C2S 1.515(10) . ?
C1S O2S 1.904(10) 2_745 ?
C2S O2S 0.669(8) 2_745 ?
C2S C2S 1.008(12) 2_745 ?
C2S O1S 1.193(10) . ?
C2S C3S 1.359(9) 2_745 ?
C2S O2S 1.364(10) . ?
C2S O1S 1.661(10) 2_745 ?
O1S O2S 0.548(8) 2_745 ?
O1S C2S 1.661(10) 2_745 ?
O1S C3S 1.875(9) 2_745 ?
O2S O1S 0.548(8) 2_745 ?
O2S C2S 0.669(8) 2_745 ?
O2S C3S 1.458(9) . ?
O2S C1S 1.904(10) 2_745 ?
C3S C1S 0.791(9) 2_745 ?
C3S C2S 1.359(9) 2_745 ?
C3S C4S 1.517(10) . ?
C3S O1S 1.875(9) 2_745 ?
C4S C4S 1.644(14) 2_755 ?
